data_7025697
loop_
_publ_author_name
'Das, Uttam K.'
'Bobak, Julia'
'Fowler, Candace'
'Hann, Sarah E.'
'Petten, Chad F.'
'Dawe, Louise N.'
'Decken, Andreas'
'Kerton, Francesca M.'
'Kozak, Christopher M.'

_publ_section_title
;
 Synthesis and structure of mono-, bi- and trimetallic
 amine-bis(phenolate) cobalt(II) complexes.
;
_journal_issue 23
_journal_name_full 'Dalton transactions (Cambridge, England : 2003)'
_journal_page_first 5462
_journal_page_last 5477
_journal_paper_doi 10.1039/c002843f
_journal_volume 39
_journal_year 2010
_chemical_formula_moiety 'C64 H106.80 Co3 N4 O12.40'
_chemical_formula_sum 'C64 H106.8 Co3 N4 O12.4'
_chemical_formula_weight 1307.57
_chemical_name_systematic
;
?
;
_space_group_IT_number 14
_symmetry_cell_setting monoclinic
_symmetry_Int_Tables_number 14
_symmetry_space_group_name_Hall '-P 2yn'
_symmetry_space_group_name_H-M 'P 1 21/n 1'
_atom_sites_solution_hydrogens geom
_atom_sites_solution_primary direct
_atom_sites_solution_secondary difmap
_audit_creation_method SHELXL-97
_cell_angle_alpha 90.00
_cell_angle_beta 90.771(2)
_cell_angle_gamma 90.00
_cell_formula_units_Z 2
_cell_length_a 9.7690(9)
_cell_length_b 17.4799(17)
_cell_length_c 19.904(2)
_cell_measurement_reflns_used 12285
_cell_measurement_temperature 138(2)
_cell_measurement_theta_max 30.6963
_cell_measurement_theta_min 2.0848
_cell_volume 3398.5(6)
_computing_cell_refinement 'CrystalClear (Rigaku/MSC Inc., 2005)'
_computing_data_collection 'CrystalClear (Rigaku/MSC Inc., 2005)'
_computing_data_reduction 'CrystalClear (Rigaku/MSC Inc., 2005)'
_computing_molecular_graphics 'CrystalStructure3.7.0(Rigaku/MSC Inc.,2005)'
_computing_publication_material 'CrystalStructure3.7.0(Rigaku/MSC Inc.,2005)'
_computing_structure_refinement 'SHELXL-97 (Sheldrick, 1997)'
_computing_structure_solution 'SHELXS-97 (Sheldrick, 1990)'
_diffrn_ambient_temperature 138(2)
_diffrn_detector_area_resol_mean 14.63
_diffrn_measured_fraction_theta_full 0.996
_diffrn_measured_fraction_theta_max 0.996
_diffrn_measurement_device_type 'Rigaku Saturn'
_diffrn_measurement_method \w
_diffrn_radiation_monochromator graphite
_diffrn_radiation_source 'fine-focus sealed tube'
_diffrn_radiation_type MoK\a
_diffrn_radiation_wavelength 0.71070
_diffrn_reflns_av_R_equivalents 0.0257
_diffrn_reflns_av_sigmaI/netI 0.0230
_diffrn_reflns_limit_h_max 12
_diffrn_reflns_limit_h_min -12
_diffrn_reflns_limit_k_max 22
_diffrn_reflns_limit_k_min -21
_diffrn_reflns_limit_l_max 17
_diffrn_reflns_limit_l_min -25
_diffrn_reflns_number 30947
_diffrn_reflns_theta_full 27.50
_diffrn_reflns_theta_max 27.50
_diffrn_reflns_theta_min 2.55
_exptl_absorpt_coefficient_mu 0.784
_exptl_absorpt_correction_T_max 0.7350
_exptl_absorpt_correction_T_min 0.6758
_exptl_absorpt_correction_type numerical
_exptl_absorpt_process_details '(T. Higashi, 2000)'
_exptl_crystal_colour Purple
_exptl_crystal_density_diffrn 1.278
_exptl_crystal_density_method 'not measured'
_exptl_crystal_description Irregular
_exptl_crystal_F_000 1398
_exptl_crystal_size_max 0.80
_exptl_crystal_size_mid 0.69
_exptl_crystal_size_min 0.68
_refine_diff_density_max 0.865
_refine_diff_density_min -0.551
_refine_diff_density_rms 0.072
_refine_ls_extinction_method none
_refine_ls_goodness_of_fit_ref 1.058
_refine_ls_hydrogen_treatment constr
_refine_ls_matrix_type full
_refine_ls_number_parameters 381
_refine_ls_number_reflns 7781
_refine_ls_number_restraints 0
_refine_ls_restrained_S_all 1.058
_refine_ls_R_factor_all 0.0490
_refine_ls_R_factor_gt 0.0468
_refine_ls_shift/su_max 0.001
_refine_ls_shift/su_mean 0.000
_refine_ls_structure_factor_coef Fsqd
_refine_ls_weighting_details 'calc w=1/[\s^2^(Fo^2^)+(0.0739P)^2^+2.4436P] where P=(Fo^2^+2Fc^2^)/3'
_refine_ls_weighting_scheme calc
_refine_ls_wR_factor_gt 0.1285
_refine_ls_wR_factor_ref 0.1311
_reflns_number_gt 7348
_reflns_number_total 7781
_reflns_threshold_expression >2sigma(I)
_cod_data_source_file c002843f.txt
_cod_data_source_block 4
_cod_depositor_comments
;
The following automatic conversions were performed:

'_exptl_absorpt_correction_type' value 'Numerical' changed to
'numerical' according to
/home/saulius/struct/CIF-dictionaries/cif_core.dic dictionary named
'cif_core.dic' version 2.4.2 from 2011-04-26.

Automatic conversion script
Id: cif_fix_values 1891 2012-01-12 08:04:46Z andrius 
;
_cod_original_cell_volume 3398.6(6)
_cod_original_formula_sum 'C64 H106.80 Co3 N4 O12.40'
_cod_database_code 7025697

loop_
_symmetry_equiv_pos_as_xyz
'x, y, z'
'-x+1/2, y+1/2, -z+1/2'
'-x, -y, -z'
'x-1/2, -y-1/2, z-1/2'

loop_
_atom_site_label
_atom_site_type_symbol
_atom_site_fract_x
_atom_site_fract_y
_atom_site_fract_z
_atom_site_U_iso_or_equiv
_atom_site_adp_type
_atom_site_occupancy
_atom_site_symmetry_multiplicity
_atom_site_calc_flag
_atom_site_refinement_flags
Co1 Co 0.61053(3) 0.157568(15) 0.147841(13) 0.02451(9) Uani 1 1 d .
Co2 Co 0.5000 0.0000 0.0000 0.02697(11) Uani 1 2 d S
O1 O 0.47297(14) 0.08314(8) 0.18106(7) 0.0265(3) Uani 1 1 d .
O2 O 0.66448(14) 0.19910(8) 0.05849(7) 0.0265(3) Uani 1 1 d .
O3 O 0.76570(15) 0.07841(9) 0.15315(8) 0.0319(3) Uani 1 1 d .
O4 O 0.65067(18) 0.02272(11) 0.07159(8) 0.0406(4) Uani 1 1 d .
O5 O 0.36105(16) 0.03975(9) 0.06902(8) 0.0359(3) Uani 1 1 d .
O6 O 0.46363(18) -0.11294(9) 0.02994(8) 0.0376(4) Uani 1 1 d .
O7 O 0.5425(16) 0.5038(9) 0.2444(8) 0.084(4) Uiso 0.20 1 d P
N1 N 0.44989(16) 0.24797(9) 0.15427(8) 0.0251(3) Uani 1 1 d .
N2 N 0.70017(18) 0.22633(11) 0.22667(9) 0.0312(4) Uani 1 1 d .
C1 C 0.37891(19) 0.09697(11) 0.22846(10) 0.0253(4) Uani 1 1 d .
C2 C 0.3581(2) 0.04526(12) 0.28221(10) 0.0300(4) Uani 1 1 d .
C3 C 0.4382(2) -0.03039(13) 0.28801(12) 0.0355(5) Uani 1 1 d .
C4 C 0.5937(3) -0.01606(16) 0.29070(14) 0.0460(6) Uani 1 1 d .
H1 H 0.6149 0.0215 0.3259 0.055 Uiso 1 1 calc R
H2 H 0.6237 0.0036 0.2472 0.055 Uiso 1 1 calc R
H3 H 0.6413 -0.0641 0.3007 0.055 Uiso 1 1 calc R
C5 C 0.4027(3) -0.08068(14) 0.22728(14) 0.0496(6) Uani 1 1 d .
H4 H 0.4281 -0.0541 0.1859 0.059 Uiso 1 1 calc R
H5 H 0.3041 -0.0911 0.2264 0.059 Uiso 1 1 calc R
H6 H 0.4530 -0.1290 0.2306 0.059 Uiso 1 1 calc R
C6 C 0.4024(3) -0.07538(16) 0.35136(14) 0.0469(6) Uani 1 1 d .
H7 H 0.4582 -0.1219 0.3537 0.056 Uiso 1 1 calc R
H8 H 0.3052 -0.0893 0.3498 0.056 Uiso 1 1 calc R
H9 H 0.4210 -0.0438 0.3911 0.056 Uiso 1 1 calc R
C7 C 0.2569(2) 0.06358(13) 0.32849(11) 0.0349(5) Uani 1 1 d .
H10 H 0.2426 0.0296 0.3650 0.042 Uiso 1 1 calc R
C8 C 0.1757(2) 0.12916(14) 0.32388(11) 0.0343(4) Uani 1 1 d .
C9 C 0.0655(3) 0.14401(17) 0.37503(14) 0.0458(6) Uani 1 1 d .
H11 H 0.0196 0.0958 0.3859 0.055 Uiso 1 1 calc R
H12 H -0.0015 0.1802 0.3564 0.055 Uiso 1 1 calc R
H13 H 0.1072 0.1656 0.4159 0.055 Uiso 1 1 calc R
C10 C 0.1979(2) 0.17861(12) 0.27055(11) 0.0303(4) Uani 1 1 d .
H14 H 0.1445 0.2238 0.2665 0.036 Uiso 1 1 calc R
C11 C 0.2971(2) 0.16290(11) 0.22285(10) 0.0262(4) Uani 1 1 d .
C12 C 0.3114(2) 0.21370(11) 0.16220(10) 0.0274(4) Uani 1 1 d .
H15 H 0.2889 0.1834 0.1215 0.033 Uiso 1 1 calc R
H16 H 0.2435 0.2556 0.1651 0.033 Uiso 1 1 calc R
C13 C 0.4834(2) 0.29782(12) 0.21254(11) 0.0310(4) Uani 1 1 d .
H17 H 0.4403 0.2769 0.2533 0.037 Uiso 1 1 calc R
H18 H 0.4455 0.3496 0.2045 0.037 Uiso 1 1 calc R
C14 C 0.6371(2) 0.30336(13) 0.22392(12) 0.0351(5) Uani 1 1 d .
H19 H 0.6782 0.3332 0.1870 0.042 Uiso 1 1 calc R
H20 H 0.6561 0.3307 0.2666 0.042 Uiso 1 1 calc R
C15 C 0.6780(3) 0.18861(16) 0.29149(12) 0.0432(5) Uani 1 1 d .
H21 H 0.7088 0.2224 0.3280 0.052 Uiso 1 1 calc R
H22 H 0.7300 0.1407 0.2933 0.052 Uiso 1 1 calc R
H23 H 0.5803 0.1776 0.2965 0.052 Uiso 1 1 calc R
C16 C 0.8494(2) 0.23469(16) 0.21714(13) 0.0423(5) Uani 1 1 d .
H24 H 0.8880 0.2670 0.2529 0.051 Uiso 1 1 calc R
H25 H 0.8663 0.2584 0.1734 0.051 Uiso 1 1 calc R
H26 H 0.8929 0.1842 0.2188 0.051 Uiso 1 1 calc R
C17 C 0.4454(2) 0.29281(12) 0.09030(10) 0.0284(4) Uani 1 1 d .
H27 H 0.3797 0.3354 0.0956 0.034 Uiso 1 1 calc R
H28 H 0.4094 0.2592 0.0541 0.034 Uiso 1 1 calc R
C18 C 0.5797(2) 0.32548(12) 0.06825(10) 0.0273(4) Uani 1 1 d .
C19 C 0.5976(2) 0.40448(12) 0.06305(10) 0.0309(4) Uani 1 1 d .
H29 H 0.5263 0.4378 0.0766 0.037 Uiso 1 1 calc R
C20 C 0.7180(2) 0.43495(12) 0.03832(10) 0.0315(4) Uani 1 1 d .
C21 C 0.7389(3) 0.52034(13) 0.03232(13) 0.0404(5) Uani 1 1 d .
H30 H 0.6649 0.5471 0.0554 0.048 Uiso 1 1 calc R
H31 H 0.7381 0.5349 -0.0152 0.048 Uiso 1 1 calc R
H32 H 0.8270 0.5344 0.0529 0.048 Uiso 1 1 calc R
C22 C 0.8188(2) 0.38408(12) 0.01763(10) 0.0308(4) Uani 1 1 d .
H33 H 0.9006 0.4047 -0.0002 0.037 Uiso 1 1 calc R
C23 C 0.8068(2) 0.30444(12) 0.02145(10) 0.0278(4) Uani 1 1 d .
C24 C 0.9187(2) 0.25192(12) -0.00697(11) 0.0319(4) Uani 1 1 d .
C25 C 1.0428(3) 0.29792(15) -0.03155(14) 0.0435(6) Uani 1 1 d .
H34 H 1.0777 0.3303 0.0050 0.052 Uiso 1 1 calc R
H35 H 1.0149 0.3301 -0.0696 0.052 Uiso 1 1 calc R
H36 H 1.1148 0.2626 -0.0457 0.052 Uiso 1 1 calc R
C26 C 0.8595(3) 0.20839(14) -0.06759(12) 0.0404(5) Uani 1 1 d .
H37 H 0.8270 0.2450 -0.1015 0.049 Uiso 1 1 calc R
H38 H 0.7829 0.1764 -0.0531 0.049 Uiso 1 1 calc R
H39 H 0.9307 0.1759 -0.0869 0.049 Uiso 1 1 calc R
C27 C 0.9732(2) 0.19550(15) 0.04564(13) 0.0426(5) Uani 1 1 d .
H40 H 1.0477 0.1654 0.0265 0.051 Uiso 1 1 calc R
H41 H 0.8992 0.1612 0.0592 0.051 Uiso 1 1 calc R
H42 H 1.0074 0.2238 0.0849 0.051 Uiso 1 1 calc R
C28 C 0.6847(2) 0.27479(11) 0.04938(10) 0.0261(4) Uani 1 1 d .
C29 C 0.7500(2) 0.02517(12) 0.11146(11) 0.0311(4) Uani 1 1 d .
C30 C 0.8590(3) -0.03601(17) 0.1111(2) 0.0659(9) Uani 1 1 d .
H43 H 0.9468 -0.0139 0.1255 0.079 Uiso 1 1 calc R
H44 H 0.8672 -0.0568 0.0656 0.079 Uiso 1 1 calc R
H45 H 0.8337 -0.0771 0.1420 0.079 Uiso 1 1 calc R
C31 C 0.2265(2) 0.01065(15) 0.08016(13) 0.0397(5) Uani 1 1 d .
H46 H 0.1826 0.0406 0.1155 0.048 Uiso 1 1 calc R
H47 H 0.2325 -0.0430 0.0941 0.048 Uiso 1 1 calc R
H48 H 0.1722 0.0144 0.0385 0.048 Uiso 1 1 calc R
C32 C 0.5613(4) -0.15756(15) 0.06413(17) 0.0610(9) Uani 1 1 d .
H49 H 0.5148 -0.1940 0.0935 0.073 Uiso 1 1 calc R
H50 H 0.6209 -0.1243 0.0913 0.073 Uiso 1 1 calc R
H51 H 0.6165 -0.1855 0.0315 0.073 Uiso 1 1 calc R

loop_
_atom_site_aniso_label
_atom_site_aniso_U_11
_atom_site_aniso_U_22
_atom_site_aniso_U_33
_atom_site_aniso_U_23
_atom_site_aniso_U_13
_atom_site_aniso_U_12
Co1 0.02241(15) 0.02513(15) 0.02604(15) -0.00062(9) 0.00180(10) -0.00153(9)
Co2 0.0289(2) 0.02197(19) 0.0301(2) -0.00336(13) 0.00481(15) -0.00252(14)
O1 0.0259(7) 0.0242(7) 0.0297(7) -0.0010(5) 0.0069(5) 0.0000(5)
O2 0.0288(7) 0.0209(6) 0.0301(7) -0.0004(5) 0.0048(5) -0.0030(5)
O3 0.0281(7) 0.0341(8) 0.0336(7) -0.0009(6) 0.0005(6) -0.0003(6)
O4 0.0392(9) 0.0480(9) 0.0346(8) -0.0037(7) -0.0001(7) -0.0136(7)
O5 0.0300(8) 0.0408(8) 0.0372(8) -0.0090(7) 0.0073(6) -0.0068(6)
O6 0.0473(9) 0.0248(7) 0.0405(8) 0.0011(6) -0.0034(7) -0.0067(6)
N1 0.0247(8) 0.0238(8) 0.0269(8) -0.0006(6) 0.0025(6) -0.0025(6)
N2 0.0284(9) 0.0348(9) 0.0303(8) -0.0047(7) -0.0029(7) -0.0023(7)
C1 0.0230(9) 0.0252(9) 0.0279(9) -0.0010(7) 0.0023(7) -0.0022(7)
C2 0.0297(10) 0.0279(9) 0.0326(10) 0.0036(8) 0.0040(8) 0.0001(8)
C3 0.0351(11) 0.0305(11) 0.0411(12) 0.0086(9) 0.0079(9) 0.0061(9)
C4 0.0369(12) 0.0470(13) 0.0543(15) 0.0186(12) 0.0089(11) 0.0114(11)
C5 0.0667(18) 0.0268(11) 0.0553(15) 0.0013(10) 0.0043(13) 0.0062(11)
C6 0.0464(14) 0.0398(13) 0.0549(15) 0.0209(11) 0.0124(12) 0.0083(10)
C7 0.0339(11) 0.0379(11) 0.0331(10) 0.0076(9) 0.0071(8) 0.0025(9)
C8 0.0302(10) 0.0397(12) 0.0331(10) 0.0018(9) 0.0070(8) 0.0028(9)
C9 0.0380(13) 0.0560(15) 0.0438(13) 0.0065(11) 0.0161(10) 0.0111(11)
C10 0.0248(9) 0.0311(10) 0.0351(10) 0.0010(8) 0.0033(8) 0.0023(8)
C11 0.0237(9) 0.0245(9) 0.0304(9) -0.0003(7) 0.0018(7) -0.0021(7)
C12 0.0229(9) 0.0258(9) 0.0335(10) 0.0022(7) 0.0009(7) 0.0008(7)
C13 0.0308(10) 0.0290(10) 0.0334(10) -0.0067(8) 0.0041(8) -0.0014(8)
C14 0.0340(11) 0.0330(11) 0.0381(11) -0.0064(9) 0.0008(9) -0.0063(9)
C15 0.0495(14) 0.0503(14) 0.0298(11) 0.0016(10) -0.0044(10) -0.0096(11)
C16 0.0310(11) 0.0489(14) 0.0468(13) -0.0094(11) -0.0035(9) -0.0077(10)
C17 0.0260(9) 0.0271(9) 0.0321(10) 0.0053(7) 0.0034(7) 0.0023(7)
C18 0.0262(9) 0.0269(9) 0.0288(9) 0.0007(7) 0.0042(7) -0.0011(7)
C19 0.0352(11) 0.0262(9) 0.0314(10) -0.0003(8) 0.0050(8) 0.0025(8)
C20 0.0397(11) 0.0249(9) 0.0301(10) 0.0001(7) 0.0032(8) -0.0036(8)
C21 0.0500(14) 0.0260(10) 0.0454(13) 0.0005(9) 0.0063(11) -0.0047(10)
C22 0.0320(10) 0.0296(10) 0.0310(10) 0.0003(8) 0.0033(8) -0.0078(8)
C23 0.0283(9) 0.0288(10) 0.0263(9) -0.0013(7) 0.0026(7) -0.0021(8)
C24 0.0290(10) 0.0299(10) 0.0369(11) -0.0005(8) 0.0084(8) -0.0007(8)
C25 0.0367(12) 0.0414(13) 0.0530(14) -0.0019(11) 0.0194(11) -0.0039(10)
C26 0.0397(12) 0.0398(12) 0.0420(12) -0.0115(10) 0.0087(10) 0.0010(10)
C27 0.0322(11) 0.0476(14) 0.0482(13) 0.0081(11) 0.0080(10) 0.0076(10)
C28 0.0292(9) 0.0228(9) 0.0263(9) -0.0007(7) 0.0022(7) -0.0033(7)
C29 0.0293(10) 0.0263(9) 0.0378(10) 0.0026(8) 0.0066(8) 0.0005(8)
C30 0.0503(16) 0.0401(15) 0.108(3) 0.0042(16) 0.0214(17) 0.0156(13)
C31 0.0323(11) 0.0437(12) 0.0433(12) -0.0068(10) 0.0058(9) -0.0052(9)
C32 0.087(2) 0.0312(13) 0.0636(18) 0.0056(11) -0.0338(17) -0.0054(13)

loop_
_atom_type_symbol
_atom_type_description
_atom_type_scat_dispersion_real
_atom_type_scat_dispersion_imag
_atom_type_scat_source
C C 0.0033 0.0016 'International Tables Vol C Tables 4.2.6.8 and 6.1.1.4'
H H 0.0000 0.0000 'International Tables Vol C Tables 4.2.6.8 and 6.1.1.4'
Co Co 0.3494 0.9721 'International Tables Vol C Tables 4.2.6.8 and 6.1.1.4'
N N 0.0061 0.0033 'International Tables Vol C Tables 4.2.6.8 and 6.1.1.4'
O O 0.0106 0.0060 'International Tables Vol C Tables 4.2.6.8 and 6.1.1.4'

loop_
_geom_angle_atom_site_label_1
_geom_angle_atom_site_label_2
_geom_angle_atom_site_label_3
_geom_angle
_geom_angle_site_symmetry_1
_geom_angle_site_symmetry_3
O1 Co1 O2 136.11(6) . .
O1 Co1 O3 92.50(6) . .
O2 Co1 O3 95.00(6) . .
O1 Co1 N2 113.12(6) . .
O2 Co1 N2 109.65(6) . .
O3 Co1 N2 92.63(7) . .
O1 Co1 N1 88.01(6) . .
O2 Co1 N1 89.31(6) . .
O3 Co1 N1 173.19(6) . .
N2 Co1 N1 80.93(6) . .
O5 Co2 O5 180.00(6) 3_655 .
O5 Co2 O4 86.86(7) 3_655 3_655
O5 Co2 O4 93.14(7) . 3_655
O5 Co2 O4 93.14(7) 3_655 .
O5 Co2 O4 86.86(7) . .
O4 Co2 O4 180.0 3_655 .
O5 Co2 O6 89.30(7) 3_655 .
O5 Co2 O6 90.70(7) . .
O4 Co2 O6 83.88(7) 3_655 .
O4 Co2 O6 96.12(7) . .
O5 Co2 O6 90.71(7) 3_655 3_655
O5 Co2 O6 89.29(7) . 3_655
O4 Co2 O6 96.12(7) 3_655 3_655
O4 Co2 O6 83.88(7) . 3_655
O6 Co2 O6 180.0 . 3_655
C1 O1 Co1 125.81(12) . .
C28 O2 Co1 121.08(12) . .
C29 O3 Co1 112.45(14) . .
C29 O4 Co2 169.74(17) . .
C31 O5 Co2 126.69(14) . .
C32 O6 Co2 123.08(16) . .
C13 N1 C12 110.14(15) . .
C13 N1 C17 111.19(16) . .
C12 N1 C17 106.52(15) . .
C13 N1 Co1 108.23(12) . .
C12 N1 Co1 111.21(12) . .
C17 N1 Co1 109.57(12) . .
C15 N2 C16 108.32(19) . .
C15 N2 C14 111.98(19) . .
C16 N2 C14 108.40(18) . .
C15 N2 Co1 109.05(14) . .
C16 N2 Co1 110.70(14) . .
C14 N2 Co1 108.39(13) . .
O1 C1 C11 118.92(17) . .
O1 C1 C2 121.33(18) . .
C11 C1 C2 119.72(18) . .
C7 C2 C1 117.46(19) . .
C7 C2 C3 120.71(19) . .
C1 C2 C3 121.76(18) . .
C6 C3 C5 107.7(2) . .
C6 C3 C4 106.9(2) . .
C5 C3 C4 109.5(2) . .
C6 C3 C2 112.42(19) . .
C5 C3 C2 108.91(19) . .
C4 C3 C2 111.28(19) . .
C3 C4 H1 109.5 . .
C3 C4 H2 109.5 . .
H1 C4 H2 109.5 . .
C3 C4 H3 109.5 . .
H1 C4 H3 109.5 . .
H2 C4 H3 109.5 . .
C3 C5 H4 109.5 . .
C3 C5 H5 109.5 . .
H4 C5 H5 109.5 . .
C3 C5 H6 109.5 . .
H4 C5 H6 109.5 . .
H5 C5 H6 109.5 . .
C3 C6 H7 109.5 . .
C3 C6 H8 109.5 . .
H7 C6 H8 109.5 . .
C3 C6 H9 109.5 . .
H7 C6 H9 109.5 . .
H8 C6 H9 109.5 . .
C8 C7 C2 123.4(2) . .
C8 C7 H10 118.3 . .
C2 C7 H10 118.3 . .
C10 C8 C7 117.9(2) . .
C10 C8 C9 121.8(2) . .
C7 C8 C9 120.3(2) . .
C8 C9 H11 109.5 . .
C8 C9 H12 109.5 . .
H11 C9 H12 109.5 . .
C8 C9 H13 109.5 . .
H11 C9 H13 109.5 . .
H12 C9 H13 109.5 . .
C8 C10 C11 121.0(2) . .
C8 C10 H14 119.5 . .
C11 C10 H14 119.5 . .
C10 C11 C1 120.49(19) . .
C10 C11 C12 120.15(18) . .
C1 C11 C12 119.23(18) . .
N1 C12 C11 114.55(16) . .
N1 C12 H15 108.6 . .
C11 C12 H15 108.6 . .
N1 C12 H16 108.6 . .
C11 C12 H16 108.6 . .
H15 C12 H16 107.6 . .
N1 C13 C14 111.18(17) . .
N1 C13 H17 109.4 . .
C14 C13 H17 109.4 . .
N1 C13 H18 109.4 . .
C14 C13 H18 109.4 . .
H17 C13 H18 108.0 . .
N2 C14 C13 110.95(17) . .
N2 C14 H19 109.4 . .
C13 C14 H19 109.4 . .
N2 C14 H20 109.4 . .
C13 C14 H20 109.4 . .
H19 C14 H20 108.0 . .
N2 C15 H21 109.5 . .
N2 C15 H22 109.5 . .
H21 C15 H22 109.5 . .
N2 C15 H23 109.5 . .
H21 C15 H23 109.5 . .
H22 C15 H23 109.5 . .
N2 C16 H24 109.5 . .
N2 C16 H25 109.5 . .
H24 C16 H25 109.5 . .
N2 C16 H26 109.5 . .
H24 C16 H26 109.5 . .
H25 C16 H26 109.5 . .
N1 C17 C18 115.61(16) . .
N1 C17 H27 108.4 . .
C18 C17 H27 108.4 . .
N1 C17 H28 108.4 . .
C18 C17 H28 108.4 . .
H27 C17 H28 107.4 . .
C19 C18 C28 120.65(18) . .
C19 C18 C17 120.55(18) . .
C28 C18 C17 118.71(18) . .
C20 C19 C18 120.88(19) . .
C20 C19 H29 119.6 . .
C18 C19 H29 119.6 . .
C19 C20 C22 117.77(19) . .
C19 C20 C21 121.5(2) . .
C22 C20 C21 120.7(2) . .
C20 C21 H30 109.5 . .
C20 C21 H31 109.5 . .
H30 C21 H31 109.5 . .
C20 C21 H32 109.5 . .
H30 C21 H32 109.5 . .
H31 C21 H32 109.5 . .
C20 C22 C23 123.99(19) . .
C20 C22 H33 118.0 . .
C23 C22 H33 118.0 . .
C22 C23 C28 117.10(18) . .
C22 C23 C24 120.83(18) . .
C28 C23 C24 121.99(18) . .
C27 C24 C26 110.1(2) . .
C27 C24 C25 106.65(19) . .
C26 C24 C25 107.43(19) . .
C27 C24 C23 112.01(18) . .
C26 C24 C23 108.81(18) . .
C25 C24 C23 111.77(18) . .
C24 C25 H34 109.5 . .
C24 C25 H35 109.5 . .
H34 C25 H35 109.5 . .
C24 C25 H36 109.5 . .
H34 C25 H36 109.5 . .
H35 C25 H36 109.5 . .
C24 C26 H37 109.5 . .
C24 C26 H38 109.5 . .
H37 C26 H38 109.5 . .
C24 C26 H39 109.5 . .
H37 C26 H39 109.5 . .
H38 C26 H39 109.5 . .
C24 C27 H40 109.5 . .
C24 C27 H41 109.5 . .
H40 C27 H41 109.5 . .
C24 C27 H42 109.5 . .
H40 C27 H42 109.5 . .
H41 C27 H42 109.5 . .
O2 C28 C18 118.13(17) . .
O2 C28 C23 122.36(18) . .
C18 C28 C23 119.51(18) . .
O4 C29 O3 122.3(2) . .
O4 C29 C30 121.1(2) . .
O3 C29 C30 116.6(2) . .
C29 C30 H43 109.5 . .
C29 C30 H44 109.5 . .
H43 C30 H44 109.5 . .
C29 C30 H45 109.5 . .
H43 C30 H45 109.5 . .
H44 C30 H45 109.5 . .
O5 C31 H46 109.5 . .
O5 C31 H47 109.5 . .
H46 C31 H47 109.5 . .
O5 C31 H48 109.5 . .
H46 C31 H48 109.5 . .
H47 C31 H48 109.5 . .
O6 C32 H49 109.5 . .
O6 C32 H50 109.5 . .
H49 C32 H50 109.5 . .
O6 C32 H51 109.5 . .
H49 C32 H51 109.5 . .
H50 C32 H51 109.5 . .

loop_
_geom_bond_atom_site_label_1
_geom_bond_atom_site_label_2
_geom_bond_distance
_geom_bond_site_symmetry_2
Co1 O1 1.9899(14) .
Co1 O2 1.9982(14) .
Co1 O3 2.0540(15) .
Co1 N2 2.1532(17) .
Co1 N1 2.2319(17) .
Co2 O5 2.0647(15) 3_655
Co2 O5 2.0647(15) .
Co2 O4 2.0732(16) 3_655
Co2 O4 2.0732(16) .
Co2 O6 2.0938(15) .
Co2 O6 2.0939(15) 3_655
O1 C1 1.348(2) .
O2 C28 1.350(2) .
O3 C29 1.255(3) .
O4 C29 1.246(3) .
O5 C31 1.429(3) .
O6 C32 1.402(3) .
N1 C13 1.484(2) .
N1 C12 1.490(2) .
N1 C17 1.495(2) .
N2 C15 1.468(3) .
N2 C16 1.480(3) .
N2 C14 1.482(3) .
C1 C11 1.406(3) .
C1 C2 1.417(3) .
C2 C7 1.398(3) .
C2 C3 1.540(3) .
C3 C6 1.531(3) .
C3 C5 1.531(4) .
C3 C4 1.539(3) .
C4 H1 0.9800 .
C4 H2 0.9800 .
C4 H3 0.9800 .
C5 H4 0.9800 .
C5 H5 0.9800 .
C5 H6 0.9800 .
C6 H7 0.9800 .
C6 H8 0.9800 .
C6 H9 0.9800 .
C7 C8 1.396(3) .
C7 H10 0.9500 .
C8 C10 1.388(3) .
C8 C9 1.514(3) .
C9 H11 0.9800 .
C9 H12 0.9800 .
C9 H13 0.9800 .
C10 C11 1.393(3) .
C10 H14 0.9500 .
C11 C12 1.507(3) .
C12 H15 0.9900 .
C12 H16 0.9900 .
C13 C14 1.518(3) .
C13 H17 0.9900 .
C13 H18 0.9900 .
C14 H19 0.9900 .
C14 H20 0.9900 .
C15 H21 0.9800 .
C15 H22 0.9800 .
C15 H23 0.9800 .
C16 H24 0.9800 .
C16 H25 0.9800 .
C16 H26 0.9800 .
C17 C18 1.502(3) .
C17 H27 0.9900 .
C17 H28 0.9900 .
C18 C19 1.396(3) .
C18 C28 1.410(3) .
C19 C20 1.388(3) .
C19 H29 0.9500 .
C20 C22 1.393(3) .
C20 C21 1.511(3) .
C21 H30 0.9800 .
C21 H31 0.9800 .
C21 H32 0.9800 .
C22 C23 1.399(3) .
C22 H33 0.9500 .
C23 C28 1.421(3) .
C23 C24 1.541(3) .
C24 C27 1.529(3) .
C24 C26 1.533(3) .
C24 C25 1.540(3) .
C25 H34 0.9800 .
C25 H35 0.9800 .
C25 H36 0.9800 .
C26 H37 0.9800 .
C26 H38 0.9800 .
C26 H39 0.9800 .
C27 H40 0.9800 .
C27 H41 0.9800 .
C27 H42 0.9800 .
C29 C30 1.509(3) .
C30 H43 0.9800 .
C30 H44 0.9800 .
C30 H45 0.9800 .
C31 H46 0.9800 .
C31 H47 0.9800 .
C31 H48 0.9800 .
C32 H49 0.9800 .
C32 H50 0.9800 .
C32 H51 0.9800 .
